data_7237230
loop_
_publ_author_name
'Xue, Ying-Ying'
'Li, Shu-Ni'
'Jiang, Yu-Cheng'
'Hu, Man-Cheng'
'Zhai, Quan-Guo'

_publ_section_title
;
 Quest for 9-connected robust metal--organic framework platforms based on
 [M3(O/OH)(COO)6(pyridine)3] clusters as excellent gas separation and
 asymmetric supercapacitor materials
;
_journal_issue 9
_journal_name_full 'Journal of Materials Chemistry A'
_journal_page_first 4640
_journal_paper_doi 10.1039/C8TA09080G
_journal_volume 7
_journal_year 2019
_chemical_formula_sum 'C96 H54 Co6 N24 O25'
_chemical_formula_weight 2297.21
_space_group_IT_number 188
_space_group_name_Hall 'P -6c 2'
_space_group_name_H-M_alt 'P -6 c 2'
_symmetry_cell_setting hexagonal
_symmetry_space_group_name_H-M 'P -6 c 2'
_atom_sites_solution_hydrogens geom
_atom_sites_solution_primary direct
_atom_sites_solution_secondary difmap
_audit_creation_method SHELXL-97
_audit_update_record
;
2018-09-05 deposited with the CCDC.
2019-01-23 downloaded from the CCDC.
;
_cell_angle_alpha 90.00
_cell_angle_beta 90.00
_cell_angle_gamma 120.00
_cell_formula_units_Z 2
_cell_length_a 19.2411(6)
_cell_length_b 19.2411(6)
_cell_length_c 23.8936(11)
_cell_measurement_reflns_used 2130
_cell_measurement_temperature 293(2)
_cell_measurement_theta_max 55.3640
_cell_measurement_theta_min 4.5290
_cell_volume 7660.8(5)
_computing_cell_refinement 'Bruker FRAMBO'
_computing_data_collection 'Bruker FRAMBO'
_computing_data_reduction 'Bruker SAINT'
_computing_molecular_graphics 'Bruker SHELXTL'
_computing_publication_material 'Bruker SHELXTL'
_computing_structure_refinement 'SHELXL-97 (Sheldrick, 1997)'
_computing_structure_solution 'SHELXS-97 (Sheldrick, 1990)'
_diffrn_ambient_temperature 293(2)
_diffrn_measured_fraction_theta_full 1.000
_diffrn_measured_fraction_theta_max 1.000
_diffrn_measurement_device_type 'CCD area detector'
_diffrn_measurement_method 'phi and omega scans'
_diffrn_radiation_monochromator graphite
_diffrn_radiation_source 'fine-focus sealed tube'
_diffrn_radiation_type CuK\a
_diffrn_radiation_wavelength 1.54178
_diffrn_reflns_av_R_equivalents 0.1285
_diffrn_reflns_av_sigmaI/netI 0.0849
_diffrn_reflns_limit_h_max 16
_diffrn_reflns_limit_h_min -22
_diffrn_reflns_limit_k_max 22
_diffrn_reflns_limit_k_min -21
_diffrn_reflns_limit_l_max 21
_diffrn_reflns_limit_l_min -28
_diffrn_reflns_number 17415
_diffrn_reflns_theta_full 66.00
_diffrn_reflns_theta_max 66.00
_diffrn_reflns_theta_min 2.65
_exptl_absorpt_coefficient_mu 5.452
_exptl_absorpt_correction_T_max 0.7722
_exptl_absorpt_correction_T_min 0.6117
_exptl_absorpt_correction_type multi-scan
_exptl_absorpt_process_details sadabs
_exptl_crystal_colour red
_exptl_crystal_density_diffrn 0.996
_exptl_crystal_density_method 'not measured'
_exptl_crystal_description hexagram
_exptl_crystal_F_000 2320
_exptl_crystal_size_max 0.10
_exptl_crystal_size_mid 0.09
_exptl_crystal_size_min 0.05
_platon_squeeze_details
;
;
_refine_diff_density_max 0.423
_refine_diff_density_min -1.492
_refine_diff_density_rms 0.074
_refine_ls_abs_structure_details 'Flack H D (1983), Acta Cryst. A39, 876-881'
_refine_ls_abs_structure_Flack 0.070(9)
_refine_ls_extinction_method none
_refine_ls_goodness_of_fit_ref 0.972
_refine_ls_hydrogen_treatment mixed
_refine_ls_matrix_type full
_refine_ls_number_parameters 236
_refine_ls_number_reflns 4548
_refine_ls_number_restraints 6
_refine_ls_restrained_S_all 0.974
_refine_ls_R_factor_all 0.0915
_refine_ls_R_factor_gt 0.0759
_refine_ls_shift/su_max 0.000
_refine_ls_shift/su_mean 0.000
_refine_ls_structure_factor_coef Fsqd
_refine_ls_weighting_details 'calc w=1/[\s^2^(Fo^2^)+(0.1233P)^2^+0.0000P] where P=(Fo^2^+2Fc^2^)/3'
_refine_ls_weighting_scheme calc
_refine_ls_wR_factor_gt 0.1939
_refine_ls_wR_factor_ref 0.2043
_reflns_number_gt 3322
_reflns_number_total 4548
_reflns_threshold_expression >2sigma(I)
_cod_data_source_file c8ta09080g2.cif
_cod_data_source_block SNNU-54
_cod_depositor_comments
;
The following automatic conversions were performed:

data item '_symmetry_cell_setting' value 'Hexagonal' was changed to
'hexagonal' in accordance with the
/home/saulius/struct/COD-crude-data/automatic-downloads/DataCite-retrospective/RSC/depositions/lib/dictionaries/cif_core.dic
dictionary named 'cif_core.dic' version 2.4.2 last updated on
2011-04-26.

Automatic conversion script
Id: cif_fix_values 6909 2019-04-08 15:41:33Z antanas 
;
_cod_original_sg_symbol_H-M P-6c2
_cod_database_code 7237230

loop_
_symmetry_equiv_pos_as_xyz
'x, y, z'
'-x+y, -x, -z+1/2'
'-y, x-y, z'
'x, y, -z+1/2'
'-x+y, -x, z'
'-y, x-y, -z+1/2'
'-y, -x, -z'
'-x+y, y, z+1/2'
'x, x-y, -z'
'-y, -x, z+1/2'
'-x+y, y, -z'
'x, x-y, z+1/2'

loop_
_atom_site_label
_atom_site_type_symbol
_atom_site_fract_x
_atom_site_fract_y
_atom_site_fract_z
_atom_site_U_iso_or_equiv
_atom_site_adp_type
_atom_site_occupancy
_atom_site_symmetry_multiplicity
_atom_site_calc_flag
_atom_site_refinement_flags
Co1 Co 0.89237(8) 0.89753(7) 0.7500 0.0351(3) Uani 1 2 d S
Co2 Co 0.81411(4) 0.62822(8) 1.0000 0.0423(3) Uani 1 2 d S
N1 N 0.9182(3) 0.7188(4) 0.9542(2) 0.0484(13) Uani 1 1 d .
N2 N 0.7836(4) 0.7847(4) 0.7500 0.0450(15) Uani 1 2 d S
N3 N 0.6053(4) 0.4953(4) 0.7004(2) 0.0587(15) Uani 1 1 d .
N4 N 0.5447(6) 0.3717(5) 0.7500 0.067(3) Uani 1 2 d S
N5 N 0.4587(4) 0.2695(4) 0.5582(2) 0.0596(15) Uani 1 1 d .
O1 O 0.9059(3) 0.6356(3) 1.0469(2) 0.0623(13) Uani 1 1 d .
O2 O 1.0415(5) 0.7006(6) 1.0573(3) 0.128(3) Uani 1 1 d U
O3 O 0.9298(3) 0.8464(3) 0.8134(2) 0.0602(13) Uani 1 1 d .
O4 O 1.0642(3) 0.9094(3) 0.8137(2) 0.0554(12) Uani 1 1 d .
O5 O 1.0000 1.0000 0.7500 0.068(4) Uani 1 6 d S
C1 C 0.9791(5) 0.6865(6) 1.0323(3) 0.077(3) Uani 1 1 d .
C2 C 0.9973(5) 0.8613(4) 0.8314(2) 0.0519(15) Uani 1 1 d .
C3 C 0.9874(5) 0.7309(5) 0.9777(3) 0.0596(18) Uani 1 1 d .
C4 C 1.0610(6) 0.7793(7) 0.9556(4) 0.095(4) Uani 1 1 d .
H4 H 1.1068 0.7829 0.9714 0.114 Uiso 1 1 calc R
C5 C 1.0654(5) 0.8244(6) 0.9070(4) 0.077(3) Uani 1 1 d .
H5 H 1.1148 0.8610 0.8915 0.093 Uiso 1 1 calc R
C6 C 0.9944(5) 0.8123(4) 0.8832(2) 0.0574(16) Uani 1 1 d .
C7 C 0.9233(4) 0.7578(5) 0.9081(3) 0.0509(17) Uani 1 1 d .
H7 H 0.8758 0.7480 0.8910 0.061 Uiso 1 1 calc R
C8 C 0.7548(4) 0.7441(4) 0.7023(2) 0.0472(15) Uani 1 1 d .
H8 H 0.7723 0.7724 0.6689 0.057 Uiso 1 1 calc R
C9 C 0.7009(4) 0.6630(5) 0.6996(3) 0.0544(17) Uani 1 1 d .
H9 H 0.6816 0.6373 0.6655 0.065 Uiso 1 1 calc R
C10 C 0.6763(7) 0.6209(6) 0.7500 0.056(3) Uani 1 2 d S
C11 C 0.6244(6) 0.5310(5) 0.7500 0.049(2) Uani 1 2 d S
C12 C 0.5633(5) 0.4116(4) 0.7021(3) 0.0579(18) Uani 1 1 d .
C13 C 0.4706(6) 0.2397(5) 0.6057(3) 0.075(2) Uani 1 1 d .
H13 H 0.4539 0.1852 0.6068 0.090 Uiso 1 1 calc R
C14 C 0.5060(6) 0.2849(5) 0.6528(4) 0.079(3) Uani 1 1 d .
H14 H 0.5102 0.2610 0.6855 0.095 Uiso 1 1 calc R
C15 C 0.5351(5) 0.3665(4) 0.6505(3) 0.0590(19) Uani 1 1 d .
C16 C 0.5302(5) 0.4003(5) 0.6006(3) 0.067(2) Uani 1 1 d .
H16 H 0.5539 0.4556 0.5968 0.081 Uiso 1 1 calc R
C17 C 0.4896(6) 0.3500(5) 0.5567(3) 0.072(2) Uani 1 1 d .
H17 H 0.4830 0.3725 0.5241 0.086 Uiso 1 1 calc R

loop_
_atom_site_aniso_label
_atom_site_aniso_U_11
_atom_site_aniso_U_22
_atom_site_aniso_U_33
_atom_site_aniso_U_23
_atom_site_aniso_U_13
_atom_site_aniso_U_12
Co1 0.0393(7) 0.0358(7) 0.0297(5) 0.000 0.000 0.0183(6)
Co2 0.0479(6) 0.0521(9) 0.0281(5) 0.000 0.0018(5) 0.0261(4)
N1 0.049(3) 0.058(3) 0.041(3) 0.009(3) 0.002(2) 0.029(3)
N2 0.048(4) 0.043(4) 0.039(3) 0.000 0.000 0.019(3)
N3 0.071(4) 0.047(3) 0.046(3) 0.006(3) 0.002(3) 0.021(3)
N4 0.068(6) 0.057(5) 0.048(4) 0.000 0.000 0.010(5)
N5 0.076(4) 0.059(4) 0.037(3) 0.000(3) 0.004(3) 0.029(3)
O1 0.058(3) 0.079(4) 0.045(2) 0.015(3) 0.002(2) 0.032(3)
O2 0.089(5) 0.190(8) 0.092(5) 0.064(5) -0.009(4) 0.060(5)
O3 0.051(3) 0.068(3) 0.056(3) 0.016(3) 0.000(3) 0.026(3)
O4 0.052(3) 0.061(3) 0.051(2) 0.016(2) 0.008(2) 0.026(3)
O5 0.037(3) 0.037(3) 0.131(11) 0.000 0.000 0.0186(16)
C1 0.065(6) 0.106(7) 0.056(4) 0.021(5) -0.011(4) 0.039(5)
C2 0.060(4) 0.066(4) 0.041(3) 0.013(3) 0.004(4) 0.040(4)
C3 0.049(4) 0.066(5) 0.045(3) 0.012(3) -0.005(3) 0.015(4)
C4 0.058(5) 0.138(9) 0.075(6) 0.047(6) -0.013(5) 0.038(6)
C5 0.053(5) 0.096(7) 0.074(5) 0.045(5) 0.005(4) 0.030(5)
C6 0.053(4) 0.062(4) 0.045(3) 0.015(3) -0.004(4) 0.019(4)
C7 0.053(4) 0.063(4) 0.037(3) 0.001(3) -0.006(3) 0.030(3)
C8 0.045(4) 0.045(4) 0.042(3) 0.007(3) 0.002(3) 0.015(3)
C9 0.059(4) 0.061(4) 0.039(3) -0.010(3) -0.010(3) 0.027(4)
C10 0.078(7) 0.059(6) 0.030(4) 0.000 0.000 0.033(6)
C11 0.063(6) 0.033(4) 0.038(4) 0.000 0.000 0.013(4)
C12 0.071(5) 0.056(4) 0.039(3) 0.006(3) -0.001(3) 0.027(4)
C13 0.108(7) 0.065(5) 0.056(4) -0.014(4) -0.022(5) 0.046(5)
C14 0.106(7) 0.065(5) 0.064(5) -0.005(4) -0.029(5) 0.042(5)
C15 0.070(5) 0.049(4) 0.044(3) -0.009(3) -0.013(3) 0.019(4)
C16 0.087(6) 0.054(4) 0.043(4) 0.004(3) 0.001(4) 0.021(4)
C17 0.112(7) 0.053(5) 0.041(3) -0.003(3) -0.010(4) 0.033(5)

loop_
_atom_type_symbol
_atom_type_description
_atom_type_scat_dispersion_real
_atom_type_scat_dispersion_imag
_atom_type_scat_source
C C 0.0181 0.0091 'International Tables Vol C Tables 4.2.6.8 and 6.1.1.4'
H H 0.0000 0.0000 'International Tables Vol C Tables 4.2.6.8 and 6.1.1.4'
N N 0.0311 0.0180 'International Tables Vol C Tables 4.2.6.8 and 6.1.1.4'
O O 0.0492 0.0322 'International Tables Vol C Tables 4.2.6.8 and 6.1.1.4'
Co Co -2.3653 3.6143 'International Tables Vol C Tables 4.2.6.8 and 6.1.1.4'

loop_
_geom_angle_atom_site_label_1
_geom_angle_atom_site_label_2
_geom_angle_atom_site_label_3
_geom_angle
_geom_angle_site_symmetry_1
_geom_angle_site_symmetry_3
O5 Co1 O4 94.02(14) . 5_675
O5 Co1 O4 94.02(14) . 2_676
O4 Co1 O4 93.6(3) 5_675 2_676
O5 Co1 O3 91.87(15) . .
O4 Co1 O3 87.22(18) 5_675 .
O4 Co1 O3 173.97(19) 2_676 .
O5 Co1 O3 91.87(15) . 4_556
O4 Co1 O3 173.97(19) 5_675 4_556
O4 Co1 O3 87.22(18) 2_676 4_556
O3 Co1 O3 91.3(3) . 4_556
O5 Co1 N2 175.7(3) . .
O4 Co1 N2 88.9(2) 5_675 .
O4 Co1 N2 88.9(2) 2_676 .
O3 Co1 N2 85.1(2) . .
O3 Co1 N2 85.1(2) 4_556 .
O1 Co2 O1 173.1(3) . 11_657
O1 Co2 N5 89.0(2) . 10_665
O1 Co2 N5 95.6(2) 11_657 10_665
O1 Co2 N5 95.6(2) . 2_666
O1 Co2 N5 89.0(2) 11_657 2_666
N5 Co2 N5 95.4(4) 10_665 2_666
O1 Co2 N1 78.6(2) . .
O1 Co2 N1 96.5(2) 11_657 .
N5 Co2 N1 167.6(2) 10_665 .
N5 Co2 N1 87.5(2) 2_666 .
O1 Co2 N1 96.5(2) . 11_657
O1 Co2 N1 78.62(19) 11_657 11_657
N5 Co2 N1 87.5(2) 10_665 11_657
N5 Co2 N1 167.6(2) 2_666 11_657
N1 Co2 N1 92.4(3) . 11_657
C7 N1 C3 117.7(6) . .
C7 N1 Co2 131.0(5) . .
C3 N1 Co2 111.1(4) . .
C8 N2 C8 117.2(7) . 4_556
C8 N2 Co1 120.3(4) . .
C8 N2 Co1 120.3(4) 4_556 .
C11 N3 C12 115.0(6) . .
C12 N4 C12 119.6(9) 4_556 .
C13 N5 C17 116.2(7) . .
C13 N5 Co2 117.5(5) . 6_656
C17 N5 Co2 124.7(5) . 6_656
C1 O1 Co2 118.7(5) . .
C2 O3 Co1 133.7(4) . .
C2 O4 Co1 132.2(4) . 3_765
Co1 O5 Co1 120.0 . 3_765
Co1 O5 Co1 120.000(1) . 2_676
Co1 O5 Co1 120.0 3_765 2_676
O2 C1 O1 126.8(8) . .
O2 C1 C3 118.1(7) . .
O1 C1 C3 115.0(6) . .
O4 C2 O3 129.0(6) . .
O4 C2 C6 116.4(7) . .
O3 C2 C6 114.7(7) . .
N1 C3 C4 123.9(6) . .
N1 C3 C1 116.2(6) . .
C4 C3 C1 120.0(7) . .
C3 C4 C5 117.4(8) . .
C3 C4 H4 121.3 . .
C5 C4 H4 121.3 . .
C6 C5 C4 118.5(7) . .
C6 C5 H5 120.8 . .
C4 C5 H5 120.8 . .
C7 C6 C5 118.2(6) . .
C7 C6 C2 122.2(7) . .
C5 C6 C2 119.6(7) . .
N1 C7 C6 124.2(7) . .
N1 C7 H7 117.9 . .
C6 C7 H7 117.9 . .
N2 C8 C9 124.1(6) . .
N2 C8 H8 118.0 . .
C9 C8 H8 118.0 . .
C8 C9 C10 117.5(7) . .
C8 C9 H9 121.2 . .
C10 C9 H9 121.2 . .
C9 C10 C9 119.3(10) 4_556 .
C9 C10 C11 120.4(5) 4_556 .
C9 C10 C11 120.4(5) . .
N3 C11 N3 126.6(8) 4_556 .
N3 C11 C10 116.7(4) 4_556 .
N3 C11 C10 116.7(4) . .
N4 C12 N3 121.9(7) . .
N4 C12 C15 118.5(7) . .
N3 C12 C15 119.5(6) . .
N5 C13 C14 123.8(8) . .
N5 C13 H13 118.1 . .
C14 C13 H13 118.1 . .
C13 C14 C15 118.5(8) . .
C13 C14 H14 120.7 . .
C15 C14 H14 120.7 . .
C14 C15 C16 119.0(7) . .
C14 C15 C12 117.6(7) . .
C16 C15 C12 123.2(7) . .
C17 C16 C15 118.4(7) . .
C17 C16 H16 120.8 . .
C15 C16 H16 120.8 . .
N5 C17 C16 123.6(7) . .
N5 C17 H17 118.2 . .
C16 C17 H17 118.2 . .

loop_
_geom_bond_atom_site_label_1
_geom_bond_atom_site_label_2
_geom_bond_distance
_geom_bond_site_symmetry_2
Co1 O5 2.0231(12) .
Co1 O4 2.086(5) 5_675
Co1 O4 2.086(5) 2_676
Co1 O3 2.119(5) .
Co1 O3 2.119(5) 4_556
Co1 N2 2.133(7) .
Co2 O1 2.036(5) .
Co2 O1 2.036(5) 11_657
Co2 N5 2.152(6) 10_665
Co2 N5 2.152(6) 2_666
Co2 N1 2.180(6) .
Co2 N1 2.180(6) 11_657
N1 C7 1.309(9) .
N1 C3 1.353(9) .
N2 C8 1.334(7) .
N2 C8 1.334(7) 4_556
N3 C11 1.326(7) .
N3 C12 1.395(9) .
N4 C12 1.323(8) 4_556
N4 C12 1.323(8) .
N5 C13 1.340(10) .
N5 C17 1.354(9) .
N5 Co2 2.152(6) 6_656
O1 C1 1.299(10) .
O2 C1 1.243(10) .
O3 C2 1.259(9) .
O4 C2 1.225(9) .
O4 Co1 2.086(5) 3_765
O5 Co1 2.0231(12) 3_765
O5 Co1 2.0231(12) 2_676
C1 C3 1.523(10) .
C2 C6 1.540(8) .
C3 C4 1.354(12) .
C4 C5 1.427(11) .
C4 H4 0.9300 .
C5 C6 1.388(11) .
C5 H5 0.9300 .
C6 C7 1.374(10) .
C7 H7 0.9300 .
C8 C9 1.378(10) .
C8 H8 0.9300 .
C9 C10 1.395(9) .
C9 H9 0.9300 .
C10 C9 1.395(9) 4_556
C10 C11 1.503(13) .
C11 N3 1.326(7) 4_556
C12 C15 1.448(9) .
C13 C14 1.378(11) .
C13 H13 0.9300 .
C14 C15 1.379(11) .
C14 H14 0.9300 .
C15 C16 1.383(10) .
C16 C17 1.376(10) .
C16 H16 0.9300 .
C17 H17 0.9300 .

loop_
_geom_torsion_atom_site_label_1
_geom_torsion_atom_site_label_2
_geom_torsion_atom_site_label_3
_geom_torsion_atom_site_label_4
_geom_torsion
_geom_torsion_site_symmetry_1
_geom_torsion_site_symmetry_4
O1 Co2 N1 C7 178.2(7) . .
O1 Co2 N1 C7 -6.8(7) 11_657 .
N5 Co2 N1 C7 -174.6(10) 10_665 .
N5 Co2 N1 C7 81.9(7) 2_666 .
N1 Co2 N1 C7 -85.6(7) 11_657 .
O1 Co2 N1 C3 2.4(5) . .
O1 Co2 N1 C3 177.4(5) 11_657 .
N5 Co2 N1 C3 9.6(14) 10_665 .
N5 Co2 N1 C3 -93.8(5) 2_666 .
N1 Co2 N1 C3 98.6(5) 11_657 .
O5 Co1 N2 C8 -81.3(7) . .
O4 Co1 N2 C8 145.5(7) 5_675 .
O4 Co1 N2 C8 51.9(7) 2_676 .
O3 Co1 N2 C8 -127.2(7) . .
O3 Co1 N2 C8 -35.4(7) 4_556 .
O5 Co1 N2 C8 81.3(7) . 4_556
O4 Co1 N2 C8 -51.9(7) 5_675 4_556
O4 Co1 N2 C8 -145.5(7) 2_676 4_556
O3 Co1 N2 C8 35.4(7) . 4_556
O3 Co1 N2 C8 127.2(7) 4_556 4_556
O1 Co2 O1 C1 -44.5(7) 11_657 .
N5 Co2 O1 C1 -177.0(7) 10_665 .
N5 Co2 O1 C1 87.7(7) 2_666 .
N1 Co2 O1 C1 1.4(7) . .
N1 Co2 O1 C1 -89.7(7) 11_657 .
O5 Co1 O3 C2 -19.5(7) . .
O4 Co1 O3 C2 -113.4(7) 5_675 .
O4 Co1 O3 C2 148(2) 2_676 .
O3 Co1 O3 C2 72.4(7) 4_556 .
N2 Co1 O3 C2 157.5(7) . .
O4 Co1 O5 Co1 133.03(15) 5_675 3_765
O4 Co1 O5 Co1 -133.03(15) 2_676 3_765
O3 Co1 O5 Co1 45.68(16) . 3_765
O3 Co1 O5 Co1 -45.68(16) 4_556 3_765
N2 Co1 O5 Co1 0.0 . 3_765
O4 Co1 O5 Co1 -46.97(15) 5_675 2_676
O4 Co1 O5 Co1 46.97(15) 2_676 2_676
O3 Co1 O5 Co1 -134.32(16) . 2_676
O3 Co1 O5 Co1 134.32(16) 4_556 2_676
N2 Co1 O5 Co1 180.0 . 2_676
Co2 O1 C1 O2 177.1(10) . .
Co2 O1 C1 C3 -4.7(11) . .
Co1 O4 C2 O3 4.4(11) 3_765 .
Co1 O4 C2 C6 -174.9(4) 3_765 .
Co1 O3 C2 O4 -5.2(12) . .
Co1 O3 C2 C6 174.1(5) . .
C7 N1 C3 C4 -1.6(13) . .
Co2 N1 C3 C4 174.8(9) . .
C7 N1 C3 C1 178.2(7) . .
Co2 N1 C3 C1 -5.4(9) . .
O2 C1 C3 N1 -174.8(10) . .
O1 C1 C3 N1 6.9(12) . .
O2 C1 C3 C4 5.0(16) . .
O1 C1 C3 C4 -173.3(10) . .
N1 C3 C4 C5 4.9(16) . .
C1 C3 C4 C5 -174.9(9) . .
C3 C4 C5 C6 -4.1(16) . .
C4 C5 C6 C7 0.5(13) . .
C4 C5 C6 C2 178.8(9) . .
O4 C2 C6 C7 178.3(7) . .
O3 C2 C6 C7 -1.1(10) . .
O4 C2 C6 C5 0.1(10) . .
O3 C2 C6 C5 -179.3(8) . .
C3 N1 C7 C6 -2.5(11) . .
Co2 N1 C7 C6 -178.1(6) . .
C5 C6 C7 N1 3.0(11) . .
C2 C6 C7 N1 -175.3(7) . .
C8 N2 C8 C9 -3.4(15) 4_556 .
Co1 N2 C8 C9 159.7(6) . .
N2 C8 C9 C10 -1.2(13) . .
C8 C9 C10 C9 5.9(16) . 4_556
C8 C9 C10 C11 -173.5(9) . .
C12 N3 C11 N3 -2.5(17) . 4_556
C12 N3 C11 C10 174.5(8) . .
C9 C10 C11 N3 -1.0(15) 4_556 4_556
C9 C10 C11 N3 178.4(10) . 4_556
C9 C10 C11 N3 -178.4(10) 4_556 .
C9 C10 C11 N3 1.0(15) . .
C12 N4 C12 N3 2.9(18) 4_556 .
C12 N4 C12 C15 -173.7(7) 4_556 .
C11 N3 C12 N4 -0.3(14) . .
C11 N3 C12 C15 176.2(8) . .
C17 N5 C13 C14 5.2(14) . .
Co2 N5 C13 C14 -161.3(8) 6_656 .
N5 C13 C14 C15 -3.7(16) . .
C13 C14 C15 C16 -2.2(14) . .
C13 C14 C15 C12 172.8(9) . .
N4 C12 C15 C14 -14.0(13) . .
N3 C12 C15 C14 169.3(8) . .
N4 C12 C15 C16 160.8(10) . .
N3 C12 C15 C16 -15.9(13) . .
C14 C15 C16 C17 6.1(14) . .
C12 C15 C16 C17 -168.5(8) . .
C13 N5 C17 C16 -0.8(14) . .
Co2 N5 C17 C16 164.5(7) 6_656 .
C15 C16 C17 N5 -4.7(15) . .

loop_
_platon_squeeze_void_nr
_platon_squeeze_void_average_x
_platon_squeeze_void_average_y
_platon_squeeze_void_average_z
_platon_squeeze_void_volume
_platon_squeeze_void_count_electrons
1 0.000 0.000 0.000 173.8 6.9
2 0.000 0.000 0.500 173.7 8.1
3 0.333 0.667 0.243 3066.0 40.1
4 0.667 0.333 0.500 73.1 -3.9
5 0.667 0.333 1.000 73.1 -2.9
6 0.666 0.333 0.250 15.4 -1.6
7 0.666 0.333 0.750 15.4 -0.4
